data_4501977
loop_
_publ_author_name
'Wang, Hailong'
'Zhang, Li-Fang'
'Ni, Zhong-Hai'
'Zhong, Wei-Feng'
'Tian, Lai-Jin'
'Jiang, Jianzhuang'

_publ_section_title
;
 Synthesis, Crystal Structures, and Magnetic Properties of One-Dimensional
 Mixed Cyanide- and Phenolate-Bridged Heterotrimetallic Complexes
;
_journal_issue 10
_journal_name_full 'Crystal Growth &amp; Design'
_journal_page_first 4231
_journal_paper_doi 10.1021/cg100789s
_journal_volume 10
_journal_year 2010
_chemical_formula_sum 'C44 H41 Cl Cu Fe Mn N11 O9'
_chemical_formula_weight 1077.66
_chemical_name_systematic
;
 ?
;
_space_group_IT_number 14
_symmetry_cell_setting monoclinic
_symmetry_space_group_name_Hall '-P 2yn'
_symmetry_space_group_name_H-M 'P 1 21/n 1'
_atom_sites_solution_hydrogens geom
_atom_sites_solution_primary direct
_atom_sites_solution_secondary difmap
_audit_creation_method SHELXL-97
_cell_angle_alpha 90.00
_cell_angle_beta 92.831(3)
_cell_angle_gamma 90.00
_cell_formula_units_Z 4
_cell_length_a 13.518(3)
_cell_length_b 20.275(4)
_cell_length_c 16.838(4)
_cell_measurement_reflns_used 4440
_cell_measurement_temperature 298(2)
_cell_measurement_theta_max 19.9
_cell_measurement_theta_min 2.42
_cell_volume 4609.3(18)
_computing_cell_refinement 'SAINT-Plus (Bruker, 2001)'
_computing_data_collection 'APEX2 (Bruker, 2004)'
_computing_data_reduction SAINT-Plus
_computing_molecular_graphics 'XP (Sheldrick, 1998)'
_computing_publication_material XP
_computing_structure_refinement 'SHELXL-97 (Sheldrick, 1997)'
_computing_structure_solution 'SHELXL-97 (Sheldrick, 1997)'
_diffrn_ambient_temperature 298(2)
_diffrn_detector_area_resol_mean 0
_diffrn_measured_fraction_theta_full 0.993
_diffrn_measured_fraction_theta_max 0.993
_diffrn_measurement_device_type 'Bruker CCD Detector'
_diffrn_measurement_method '\w scans'
_diffrn_radiation_monochromator graphite
_diffrn_radiation_source 'fine-focus sealed tube'
_diffrn_radiation_type MoK\a
_diffrn_radiation_wavelength 0.71069
_diffrn_reflns_av_R_equivalents 0.1012
_diffrn_reflns_av_sigmaI/netI 0.1296
_diffrn_reflns_limit_h_max 16
_diffrn_reflns_limit_h_min -15
_diffrn_reflns_limit_k_max 24
_diffrn_reflns_limit_k_min -17
_diffrn_reflns_limit_l_max 19
_diffrn_reflns_limit_l_min -20
_diffrn_reflns_number 22588
_diffrn_reflns_theta_full 25.00
_diffrn_reflns_theta_max 25.00
_diffrn_reflns_theta_min 1.81
_diffrn_standards_interval_count 0
_diffrn_standards_interval_time 0
_diffrn_standards_number 0
_exptl_absorpt_coefficient_mu 1.164
_exptl_absorpt_correction_T_max 0.8925
_exptl_absorpt_correction_T_min 0.8448
_exptl_absorpt_correction_type multi-scan
_exptl_absorpt_process_details '(SADABS; Sheldrick, 2003)'
_exptl_crystal_colour black
_exptl_crystal_density_diffrn 1.553
_exptl_crystal_density_method 'not measured'
_exptl_crystal_description block
_exptl_crystal_F_000 2204
_exptl_crystal_size_max 0.15
_exptl_crystal_size_mid 0.12
_exptl_crystal_size_min 0.10
_refine_diff_density_max 1.060
_refine_diff_density_min -0.463
_refine_diff_density_rms 0.113
_refine_ls_extinction_method none
_refine_ls_goodness_of_fit_ref 0.975
_refine_ls_hydrogen_treatment constr
_refine_ls_matrix_type full
_refine_ls_number_parameters 660
_refine_ls_number_reflns 8051
_refine_ls_number_restraints 83
_refine_ls_restrained_S_all 0.983
_refine_ls_R_factor_all 0.1640
_refine_ls_R_factor_gt 0.0832
_refine_ls_shift/su_max 0.023
_refine_ls_shift/su_mean 0.001
_refine_ls_structure_factor_coef Fsqd
_refine_ls_weighting_details 'calc w=1/[\s^2^(Fo^2^)+(0.1196P)^2^+0.0000P] where P=(Fo^2^+2Fc^2^)/3'
_refine_ls_weighting_scheme calc
_refine_ls_wR_factor_gt 0.2023
_refine_ls_wR_factor_ref 0.2345
_reflns_number_gt 4060
_reflns_number_total 8051
_reflns_threshold_expression >2sigma(I)
_cod_data_source_file cg100789s_si_002.cif
_cod_data_source_block 1
_cod_depositor_comments
;
The following automatic conversions were performed:

'_symmetry_cell_setting' value 'Monoclinic' changed to 'monoclinic'
according to /home/saulius/struct/CIF-dictionaries/cif_core.dic
dictionary named 'cif_core.dic' version 2.4.2 from 2011-04-26.

Automatic conversion script
Id: cif_fix_values 1715 2011-07-08 13:25:40Z adriana 
;
_cod_original_cell_volume 4609.3(17)
_cod_original_sg_symbol_H-M P2(1)/n
_cod_database_code 4501977

loop_
_symmetry_equiv_pos_as_xyz
'x, y, z'
'-x+1/2, y+1/2, -z+1/2'
'-x, -y, -z'
'x-1/2, -y-1/2, z-1/2'

loop_
_atom_site_label
_atom_site_type_symbol
_atom_site_fract_x
_atom_site_fract_y
_atom_site_fract_z
_atom_site_U_iso_or_equiv
_atom_site_adp_type
_atom_site_occupancy
_atom_site_symmetry_multiplicity
_atom_site_calc_flag
_atom_site_refinement_flags
_atom_site_disorder_assembly
_atom_site_disorder_group
C1 C 0.7403(7) -0.0255(5) 0.3792(5) 0.056(2) Uani 1 1 d . . .
H1 H 0.7342 -0.0455 0.3295 0.068 Uiso 1 1 calc R . .
C2 C 0.6791(6) -0.0495(4) 0.4394(5) 0.045(2) Uani 1 1 d . . .
C3 C 0.6151(7) -0.1021(4) 0.4181(6) 0.055(2) Uani 1 1 d . . .
H3 H 0.6205 -0.1213 0.3683 0.066 Uiso 1 1 calc R . .
C4 C 0.5458(7) -0.1263(4) 0.4660(5) 0.049(2) Uani 1 1 d . . .
C5 C 0.4803(8) -0.1825(5) 0.4409(7) 0.084(3) Uani 1 1 d . . .
H5A H 0.4355 -0.1919 0.4819 0.126 Uiso 1 1 calc R . .
H5B H 0.5200 -0.2207 0.4317 0.126 Uiso 1 1 calc R . .
H5C H 0.4431 -0.1710 0.3928 0.126 Uiso 1 1 calc R . .
C6 C 0.5331(6) -0.0917(4) 0.5369(5) 0.047(2) Uani 1 1 d . . .
H6 H 0.4809 -0.1036 0.5678 0.056 Uiso 1 1 calc R . .
C7 C 0.5946(5) -0.0404(4) 0.5632(5) 0.0357(18) Uani 1 1 d . . .
C8 C 0.6743(5) -0.0195(4) 0.5176(5) 0.0369(19) Uani 1 1 d . . .
C9 C 0.5643(6) -0.0064(4) 0.6332(5) 0.044(2) Uani 1 1 d . . .
H9 H 0.5047 -0.0198 0.6533 0.053 Uiso 1 1 calc R . .
C10 C 0.5642(7) 0.0656(5) 0.7408(6) 0.063(3) Uani 1 1 d . . .
H10A H 0.4976 0.0480 0.7424 0.076 Uiso 1 1 calc R . .
H10B H 0.5599 0.1133 0.7383 0.076 Uiso 1 1 calc R . .
C11 C 0.6220(7) 0.0459(4) 0.8120(5) 0.058(3) Uani 1 1 d . . .
H11A H 0.5946 0.0660 0.8583 0.069 Uiso 1 1 calc R . .
H11B H 0.6189 -0.0016 0.8181 0.069 Uiso 1 1 calc R . .
C12 C 0.7940(8) 0.0299(5) 0.8590(6) 0.068(3) Uani 1 1 d . . .
H12A H 0.7781 0.0369 0.9139 0.082 Uiso 1 1 calc R . .
H12B H 0.7887 -0.0169 0.8478 0.082 Uiso 1 1 calc R . .
C13 C 0.8949(8) 0.0521(5) 0.8473(6) 0.076(3) Uani 1 1 d . . .
H13A H 0.9409 0.0180 0.8655 0.091 Uiso 1 1 calc R . .
H13B H 0.9082 0.0911 0.8795 0.091 Uiso 1 1 calc R . .
C14 C 0.9848(7) 0.1070(4) 0.7544(5) 0.059(3) Uani 1 1 d . . .
H14 H 1.0156 0.1222 0.8015 0.071 Uiso 1 1 calc R . .
C15 C 1.0264(6) 0.1313(4) 0.6823(5) 0.048(2) Uani 1 1 d . . .
C16 C 1.1107(7) 0.1708(4) 0.6954(6) 0.057(2) Uani 1 1 d . . .
H16 H 1.1311 0.1808 0.7476 0.069 Uiso 1 1 calc R . .
C17 C 1.1647(7) 0.1954(4) 0.6349(6) 0.058(2) Uani 1 1 d . . .
C18 C 1.2541(7) 0.2400(5) 0.6523(7) 0.078(3) Uani 1 1 d . . .
H18A H 1.2609 0.2486 0.7083 0.116 Uiso 1 1 calc R . .
H18B H 1.2449 0.2808 0.6240 0.116 Uiso 1 1 calc R . .
H18C H 1.3128 0.2185 0.6354 0.116 Uiso 1 1 calc R . .
C19 C 1.1357(7) 0.1744(4) 0.5599(6) 0.056(2) Uani 1 1 d . . .
H19 H 1.1734 0.1872 0.5178 0.067 Uiso 1 1 calc R . .
C20 C 1.0530(6) 0.1348(4) 0.5434(5) 0.047(2) Uani 1 1 d . . .
C21 C 0.9914(6) 0.1145(4) 0.6037(5) 0.041(2) Uani 1 1 d . . .
C22 C 1.0384(7) 0.1145(4) 0.4607(5) 0.051(2) Uani 1 1 d . . .
H22 H 1.0863 0.1270 0.4259 0.061 Uiso 1 1 calc R . .
C23 C 0.9622(7) 0.0576(4) 0.3497(5) 0.049(2) Uani 1 1 d . . .
H23A H 0.9933 0.0898 0.3163 0.059 Uiso 1 1 calc R . .
H23B H 0.9983 0.0165 0.3464 0.059 Uiso 1 1 calc R . .
C24 C 0.8590(8) 0.0478(5) 0.3218(5) 0.068(3) Uani 1 1 d . . .
H24A H 0.8555 0.0168 0.2779 0.081 Uiso 1 1 calc R . .
H24B H 0.8305 0.0893 0.3035 0.081 Uiso 1 1 calc R . .
C25 C 0.7805(5) -0.1072(4) 0.7154(4) 0.0327(17) Uani 1 1 d . . .
C26 C 0.7509(6) -0.2820(4) 0.8159(5) 0.042(2) Uani 1 1 d . . .
C27 C 0.5942(8) -0.1332(5) 0.8417(7) 0.076(3) Uani 1 1 d . . .
H27 H 0.6372 -0.1188 0.8828 0.091 Uiso 1 1 calc R . .
C28 C 0.4953(10) -0.1138(6) 0.8414(10) 0.104(5) Uani 1 1 d . . .
H28 H 0.4743 -0.0856 0.8807 0.125 Uiso 1 1 calc R . .
C29 C 0.4297(11) -0.1359(9) 0.7843(13) 0.121(7) Uani 1 1 d . . .
H29 H 0.3634 -0.1237 0.7852 0.145 Uiso 1 1 calc R . .
C30 C 0.4612(9) -0.1772(8) 0.7238(10) 0.115(6) Uani 1 1 d . . .
H30 H 0.4183 -0.1932 0.6835 0.137 Uiso 1 1 calc R . .
C31 C 0.5621(8) -0.1925(5) 0.7286(8) 0.071(3) Uani 1 1 d . . .
C32 C 0.6046(9) -0.2344(5) 0.6648(7) 0.074(3) Uani 1 1 d . . .
C33 C 0.7698(10) -0.2683(4) 0.6204(6) 0.062(3) Uani 1 1 d . . .
C34 C 0.7443(12) -0.3051(5) 0.5532(6) 0.103(5) Uani 1 1 d U . .
H34 H 0.6782 -0.3082 0.5356 0.123 Uiso 1 1 calc R . .
C35 C 0.8143(16) -0.3367(7) 0.5130(9) 0.128(6) Uani 1 1 d U . .
H35 H 0.7965 -0.3620 0.4685 0.154 Uiso 1 1 calc R . .
C36 C 0.9102(14) -0.3310(6) 0.5380(8) 0.116(6) Uani 1 1 d U . .
H36 H 0.9581 -0.3522 0.5095 0.139 Uiso 1 1 calc R . .
C37 C 0.9404(10) -0.2941(5) 0.6056(6) 0.088(4) Uani 1 1 d . . .
H37 H 1.0069 -0.2914 0.6222 0.106 Uiso 1 1 calc R . .
C38 C 0.8693(9) -0.2623(4) 0.6466(5) 0.060(3) Uani 1 1 d . . .
C39 C 0.9753(7) -0.2057(4) 0.7482(5) 0.051(2) Uani 1 1 d . . .
C40 C 0.9612(7) -0.1691(4) 0.8242(5) 0.046(2) Uani 1 1 d . . .
C41 C 1.0397(7) -0.1424(4) 0.8672(6) 0.062(3) Uani 1 1 d . . .
H41 H 1.1034 -0.1450 0.8489 0.074 Uiso 1 1 calc R . .
C42 C 1.0228(8) -0.1117(5) 0.9378(6) 0.069(3) Uani 1 1 d . . .
H42 H 1.0745 -0.0917 0.9673 0.083 Uiso 1 1 calc R . .
C43 C 0.9277(9) -0.1109(5) 0.9647(6) 0.072(3) Uani 1 1 d . . .
H43 H 0.9150 -0.0921 1.0135 0.086 Uiso 1 1 calc R . .
C44 C 0.8526(7) -0.1383(4) 0.9179(5) 0.053(2) Uani 1 1 d . . .
H44 H 0.7891 -0.1379 0.9368 0.063 Uiso 1 1 calc R . .
N1 N 0.9655(5) 0.0809(3) 0.4323(4) 0.0437(17) Uani 1 1 d . . .
N2 N 0.8038(6) 0.0220(4) 0.3883(4) 0.0559(19) Uani 1 1 d . . .
N3 N 0.6110(5) 0.0409(3) 0.6713(4) 0.0393(16) Uani 1 1 d . . .
N4 N 0.7238(6) 0.0662(3) 0.8064(4) 0.0507(19) Uani 1 1 d D . .
H4A H 0.7205 0.1049 0.8256 0.076 Uiso 1 1 d RD . .
N5 N 0.9123(5) 0.0679(3) 0.7627(4) 0.0480(18) Uani 1 1 d . . .
N6 N 0.7900(5) -0.0540(3) 0.6925(4) 0.0427(17) Uani 1 1 d . . .
N7 N 0.7432(5) -0.3342(3) 0.8371(4) 0.0419(17) Uani 1 1 d . . .
N8 N 0.8648(5) -0.1655(3) 0.8472(4) 0.0425(17) Uani 1 1 d . . .
N9 N 0.8860(5) -0.2247(3) 0.7162(4) 0.0460(18) Uani 1 1 d . . .
N10 N 0.7065(7) -0.2335(3) 0.6691(5) 0.061(2) Uani 1 1 d . . .
N11 N 0.6313(5) -0.1731(4) 0.7831(5) 0.055(2) Uani 1 1 d . . .
O1 O 0.7387(4) 0.0259(2) 0.5443(3) 0.0407(13) Uani 1 1 d . . .
O2 O 0.9110(4) 0.0781(2) 0.5922(3) 0.0396(13) Uani 1 1 d . . .
O3 O 1.0554(5) -0.2156(4) 0.7235(4) 0.077(2) Uani 1 1 d . . .
O4 O 0.5511(7) -0.2631(4) 0.6139(5) 0.116(3) Uani 1 1 d . . .
O5 O 0.6904(12) -0.0622(8) 1.0371(7) 0.143(8) Uani 0.632(16) 1 d PDU A 1
O7 O 0.6654(13) -0.0553(10) 1.1748(8) 0.166(8) Uani 0.632(16) 1 d PDU A 1
O6 O 0.8252(8) -0.0531(10) 1.1310(11) 0.164(8) Uani 0.632(16) 1 d PDU A 1
O8 O 0.7269(17) 0.0369(4) 1.1093(12) 0.182(9) Uani 0.632(16) 1 d PDU A 1
Cl1 Cl 0.7231(3) -0.03520(18) 1.1109(2) 0.1007(11) Uani 0.632(16) 1 d PD A 1
O5A O 0.671(3) -0.054(2) 1.0382(13) 0.51(8) Uani 0.368(16) 1 d PDU A 2
O7A O 0.757(3) -0.0919(10) 1.1553(16) 0.174(15) Uani 0.368(16) 1 d PDU A 2
O6A O 0.8057(18) 0.0065(14) 1.0950(17) 0.151(13) Uani 0.368(16) 1 d PDU A 2
O8A O 0.6557(16) 0.0001(13) 1.1586(14) 0.123(10) Uani 0.368(16) 1 d PDU A 2
Cl1A Cl 0.7231(3) -0.03520(18) 1.1109(2) 0.1007(11) Uani 0.368(16) 1 d P A 2
Cu1 Cu 0.85047(7) 0.05661(5) 0.48928(6) 0.0423(3) Uani 1 1 d . . .
Mn1 Mn 0.77805(9) 0.05558(5) 0.67318(7) 0.0360(3) Uani 1 1 d . . .
Fe1 Fe 0.76758(9) -0.19646(5) 0.76140(7) 0.0403(3) Uani 1 1 d . . .
O9 O 0.7704(10) 0.1660(7) 0.4677(9) 0.110(6) Uani 0.632(16) 1 d PU A 3
O9A O 0.7752(15) 0.2187(13) 0.4368(13) 0.097(8) Uani 0.368(16) 1 d PU A 4

loop_
_atom_site_aniso_label
_atom_site_aniso_U_11
_atom_site_aniso_U_22
_atom_site_aniso_U_33
_atom_site_aniso_U_23
_atom_site_aniso_U_13
_atom_site_aniso_U_12
C1 0.070(7) 0.061(6) 0.037(5) -0.013(4) -0.003(5) 0.003(5)
C2 0.047(5) 0.052(5) 0.036(5) -0.001(4) 0.002(4) 0.007(4)
C3 0.060(6) 0.041(5) 0.061(6) -0.013(4) -0.018(5) -0.003(5)
C4 0.054(6) 0.038(5) 0.054(6) -0.002(4) -0.013(5) -0.007(4)
C5 0.094(9) 0.056(7) 0.098(9) -0.003(6) -0.027(7) -0.032(6)
C6 0.039(5) 0.044(5) 0.058(6) 0.010(4) 0.005(4) -0.002(4)
C7 0.030(4) 0.032(5) 0.045(5) 0.001(4) 0.001(4) -0.004(3)
C8 0.035(5) 0.037(5) 0.038(5) -0.004(4) -0.005(4) 0.003(4)
C9 0.034(5) 0.048(5) 0.052(6) 0.007(4) 0.007(4) 0.003(4)
C10 0.048(6) 0.063(6) 0.083(8) -0.012(5) 0.034(6) -0.010(5)
C11 0.079(7) 0.052(6) 0.044(6) -0.001(4) 0.021(5) -0.018(5)
C12 0.080(8) 0.070(7) 0.056(7) 0.004(5) 0.024(6) 0.005(6)
C13 0.072(8) 0.098(9) 0.058(7) 0.026(6) -0.001(6) -0.005(6)
C14 0.066(6) 0.061(6) 0.047(6) 0.004(5) -0.023(5) -0.024(5)
C15 0.045(5) 0.042(5) 0.056(6) 0.006(4) 0.004(4) -0.007(4)
C16 0.047(6) 0.054(6) 0.069(7) -0.003(5) -0.005(5) -0.005(5)
C17 0.048(6) 0.049(6) 0.077(7) 0.004(5) 0.002(5) -0.005(5)
C18 0.046(6) 0.081(8) 0.106(9) -0.015(6) 0.002(6) -0.032(5)
C19 0.057(6) 0.050(6) 0.061(6) 0.006(5) 0.003(5) -0.018(5)
C20 0.035(5) 0.041(5) 0.064(6) 0.012(4) 0.004(4) -0.004(4)
C21 0.045(5) 0.030(5) 0.047(5) -0.006(4) -0.002(4) 0.004(4)
C22 0.056(6) 0.048(6) 0.050(6) 0.009(4) 0.021(5) -0.001(5)
C23 0.063(6) 0.044(5) 0.041(5) 0.004(4) 0.008(4) -0.003(4)
C24 0.079(8) 0.091(8) 0.035(5) 0.013(5) 0.014(5) -0.015(6)
C25 0.038(5) 0.032(5) 0.029(4) -0.003(3) 0.002(3) 0.004(4)
C26 0.053(6) 0.036(5) 0.040(5) 0.004(4) 0.012(4) 0.009(4)
C27 0.066(7) 0.043(6) 0.121(10) 0.025(6) 0.033(7) 0.002(5)
C28 0.071(9) 0.093(10) 0.151(14) 0.067(9) 0.047(9) 0.018(8)
C29 0.050(9) 0.134(14) 0.181(19) 0.077(13) 0.034(11) 0.014(9)
C30 0.048(8) 0.141(13) 0.153(15) 0.095(12) -0.011(8) -0.012(8)
C31 0.056(7) 0.047(6) 0.107(9) 0.046(6) -0.009(6) -0.008(5)
C32 0.084(8) 0.047(6) 0.086(8) 0.034(6) -0.040(7) -0.035(6)
C33 0.113(9) 0.028(5) 0.042(6) -0.003(4) -0.005(6) -0.015(5)
C34 0.207(16) 0.059(8) 0.040(7) 0.016(5) -0.013(7) -0.053(8)
C35 0.262(18) 0.067(9) 0.055(9) -0.024(7) 0.012(11) -0.040(12)
C36 0.227(17) 0.061(8) 0.062(9) -0.014(7) 0.038(11) 0.013(11)
C37 0.130(11) 0.079(8) 0.058(7) -0.010(6) 0.023(7) 0.015(7)
C38 0.109(9) 0.035(5) 0.037(5) 0.008(4) 0.019(6) 0.003(5)
C39 0.047(6) 0.053(6) 0.053(6) 0.020(4) 0.010(5) 0.009(5)
C40 0.051(6) 0.037(5) 0.050(6) 0.015(4) -0.006(5) 0.002(4)
C41 0.058(6) 0.055(6) 0.071(7) 0.008(5) -0.011(5) 0.004(5)
C42 0.082(8) 0.071(7) 0.050(6) -0.010(5) -0.030(6) 0.009(6)
C43 0.099(9) 0.070(7) 0.046(6) -0.010(5) -0.004(6) 0.015(6)
C44 0.064(6) 0.051(6) 0.042(6) 0.002(4) 0.001(5) 0.010(5)
N1 0.043(4) 0.040(4) 0.049(5) 0.009(3) 0.005(3) -0.002(3)
N2 0.059(5) 0.064(5) 0.045(5) -0.002(4) 0.006(4) -0.005(4)
N3 0.047(4) 0.032(4) 0.039(4) -0.001(3) 0.006(3) 0.001(3)
N4 0.072(5) 0.040(4) 0.041(4) 0.005(3) 0.009(4) 0.001(4)
N5 0.058(5) 0.040(4) 0.045(5) 0.001(3) -0.002(4) -0.003(4)
N6 0.052(4) 0.027(4) 0.049(4) 0.002(3) 0.005(3) -0.006(3)
N7 0.048(4) 0.029(4) 0.049(4) 0.004(3) 0.007(3) 0.003(3)
N8 0.060(5) 0.034(4) 0.033(4) 0.011(3) -0.001(3) -0.001(3)
N9 0.059(5) 0.026(4) 0.054(5) 0.004(3) 0.011(4) 0.002(3)
N10 0.089(7) 0.037(5) 0.056(5) 0.025(4) -0.023(5) -0.030(4)
N11 0.046(5) 0.048(5) 0.071(5) 0.031(4) 0.000(4) -0.009(4)
O1 0.048(3) 0.032(3) 0.043(3) -0.002(2) 0.002(3) -0.012(3)
O2 0.037(3) 0.036(3) 0.046(3) -0.003(2) 0.003(3) -0.005(2)
O3 0.062(5) 0.100(6) 0.070(5) 0.000(4) 0.020(4) 0.026(4)
O4 0.134(8) 0.098(6) 0.110(7) 0.023(5) -0.052(6) -0.055(6)
O5 0.143(10) 0.170(11) 0.113(10) -0.033(8) -0.009(8) -0.004(8)
O7 0.177(11) 0.183(12) 0.143(11) 0.010(8) 0.053(9) -0.005(9)
O6 0.148(11) 0.169(11) 0.176(11) 0.003(8) 0.008(8) 0.045(8)
O8 0.185(12) 0.162(12) 0.201(12) 0.002(9) 0.018(9) 0.026(9)
Cl1 0.103(3) 0.106(3) 0.095(3) 0.007(2) 0.022(2) 0.025(2)
O5A 0.51(8) 0.51(8) 0.51(8) -0.002(10) 0.022(11) -0.004(10)
O7A 0.176(17) 0.163(17) 0.182(17) 0.018(10) -0.002(10) 0.006(10)
O6A 0.141(15) 0.158(15) 0.155(15) 0.004(10) 0.022(10) -0.031(10)
O8A 0.122(13) 0.128(13) 0.123(13) -0.010(9) 0.036(9) 0.017(9)
Cl1A 0.103(3) 0.106(3) 0.095(3) 0.007(2) 0.022(2) 0.025(2)
Cu1 0.0430(6) 0.0421(6) 0.0421(6) 0.0014(5) 0.0057(5) -0.0044(5)
Mn1 0.0467(8) 0.0220(6) 0.0399(7) 0.0000(5) 0.0064(6) -0.0014(5)
Fe1 0.0499(8) 0.0251(6) 0.0460(7) 0.0065(5) 0.0023(6) -0.0021(5)
O9 0.114(8) 0.092(9) 0.129(9) 0.005(7) 0.042(7) 0.033(7)
O9A 0.083(11) 0.112(12) 0.098(11) 0.021(8) 0.028(8) 0.016(8)

loop_
_atom_type_symbol
_atom_type_description
_atom_type_scat_dispersion_real
_atom_type_scat_dispersion_imag
_atom_type_scat_source
C C 0.0033 0.0016 'International Tables Vol C Tables 4.2.6.8 and 6.1.1.4'
H H 0.0000 0.0000 'International Tables Vol C Tables 4.2.6.8 and 6.1.1.4'
N N 0.0061 0.0033 'International Tables Vol C Tables 4.2.6.8 and 6.1.1.4'
O O 0.0106 0.0060 'International Tables Vol C Tables 4.2.6.8 and 6.1.1.4'
Cu Cu 0.3201 1.2651 'International Tables Vol C Tables 4.2.6.8 and 6.1.1.4'
Cl Cl 0.1484 0.1585 'International Tables Vol C Tables 4.2.6.8 and 6.1.1.4'
Mn Mn 0.3368 0.7283 'International Tables Vol C Tables 4.2.6.8 and 6.1.1.4'
Fe Fe 0.3463 0.8444 'International Tables Vol C Tables 4.2.6.8 and 6.1.1.4'

loop_
_geom_angle_atom_site_label_1
_geom_angle_atom_site_label_2
_geom_angle_atom_site_label_3
_geom_angle
_geom_angle_site_symmetry_1
_geom_angle_site_symmetry_3
N2 C1 C2 125.1(8) . .
N2 C1 H1 117.4 . .
C2 C1 H1 117.4 . .
C3 C2 C1 116.6(8) . .
C3 C2 C8 119.6(8) . .
C1 C2 C8 123.6(8) . .
C4 C3 C2 123.7(8) . .
C4 C3 H3 118.1 . .
C2 C3 H3 118.1 . .
C3 C4 C6 116.2(8) . .
C3 C4 C5 121.7(9) . .
C6 C4 C5 121.9(9) . .
C4 C5 H5A 109.5 . .
C4 C5 H5B 109.5 . .
H5A C5 H5B 109.5 . .
C4 C5 H5C 109.5 . .
H5A C5 H5C 109.5 . .
H5B C5 H5C 109.5 . .
C7 C6 C4 123.3(8) . .
C7 C6 H6 118.3 . .
C4 C6 H6 118.3 . .
C6 C7 C8 120.6(7) . .
C6 C7 C9 115.4(7) . .
C8 C7 C9 123.6(7) . .
O1 C8 C7 121.7(7) . .
O1 C8 C2 122.5(7) . .
C7 C8 C2 115.7(7) . .
N3 C9 C7 127.3(7) . .
N3 C9 H9 116.3 . .
C7 C9 H9 116.3 . .
N3 C10 C11 109.4(8) . .
N3 C10 H10A 109.8 . .
C11 C10 H10A 109.8 . .
N3 C10 H10B 109.8 . .
C11 C10 H10B 109.8 . .
H10A C10 H10B 108.2 . .
N4 C11 C10 110.1(7) . .
N4 C11 H11A 109.6 . .
C10 C11 H11A 109.6 . .
N4 C11 H11B 109.6 . .
C10 C11 H11B 109.6 . .
H11A C11 H11B 108.2 . .
C13 C12 N4 110.2(8) . .
C13 C12 H12A 109.6 . .
N4 C12 H12A 109.6 . .
C13 C12 H12B 109.6 . .
N4 C12 H12B 109.6 . .
H12A C12 H12B 108.1 . .
C12 C13 N5 112.8(8) . .
C12 C13 H13A 109.0 . .
N5 C13 H13A 109.0 . .
C12 C13 H13B 109.0 . .
N5 C13 H13B 109.0 . .
H13A C13 H13B 107.8 . .
N5 C14 C15 129.5(8) . .
N5 C14 H14 115.3 . .
C15 C14 H14 115.3 . .
C16 C15 C21 120.9(8) . .
C16 C15 C14 114.0(8) . .
C21 C15 C14 125.0(8) . .
C17 C16 C15 123.2(9) . .
C17 C16 H16 118.4 . .
C15 C16 H16 118.4 . .
C19 C17 C16 115.6(9) . .
C19 C17 C18 123.2(9) . .
C16 C17 C18 121.1(9) . .
C17 C18 H18A 109.5 . .
C17 C18 H18B 109.5 . .
H18A C18 H18B 109.5 . .
C17 C18 H18C 109.5 . .
H18A C18 H18C 109.5 . .
H18B C18 H18C 109.5 . .
C17 C19 C20 123.6(9) . .
C17 C19 H19 118.2 . .
C20 C19 H19 118.2 . .
C19 C20 C21 121.4(9) . .
C19 C20 C22 115.1(8) . .
C21 C20 C22 123.4(8) . .
O2 C21 C20 124.7(7) . .
O2 C21 C15 120.2(7) . .
C20 C21 C15 114.9(8) . .
N1 C22 C20 125.2(8) . .
N1 C22 H22 117.4 . .
C20 C22 H22 117.4 . .
C24 C23 N1 109.3(7) . .
C24 C23 H23A 109.8 . .
N1 C23 H23A 109.8 . .
C24 C23 H23B 109.8 . .
N1 C23 H23B 109.8 . .
H23A C23 H23B 108.3 . .
C23 C24 N2 108.5(8) . .
C23 C24 H24A 110.0 . .
N2 C24 H24A 110.0 . .
C23 C24 H24B 110.0 . .
N2 C24 H24B 110.0 . .
H24A C24 H24B 108.4 . .
N6 C25 Fe1 176.3(7) . .
N7 C26 Fe1 170.7(7) . .
N11 C27 C28 122.9(12) . .
N11 C27 H27 118.6 . .
C28 C27 H27 118.6 . .
C29 C28 C27 120.3(15) . .
C29 C28 H28 119.9 . .
C27 C28 H28 119.9 . .
C28 C29 C30 120.2(14) . .
C28 C29 H29 119.9 . .
C30 C29 H29 119.9 . .
C31 C30 C29 114.9(15) . .
C31 C30 H30 122.5 . .
C29 C30 H30 122.6 . .
N11 C31 C30 128.6(14) . .
N11 C31 C32 112.1(9) . .
C30 C31 C32 119.3(13) . .
O4 C32 N10 126.2(13) . .
O4 C32 C31 121.9(12) . .
N10 C32 C31 111.8(9) . .
C34 C33 C38 120.0(12) . .
C34 C33 N10 127.8(12) . .
C38 C33 N10 112.2(8) . .
C35 C34 C33 120.9(15) . .
C35 C34 H34 119.6 . .
C33 C34 H34 119.6 . .
C34 C35 C36 119.3(14) . .
C34 C35 H35 120.4 . .
C36 C35 H35 120.4 . .
C35 C36 C37 122.3(15) . .
C35 C36 H36 118.8 . .
C37 C36 H36 118.8 . .
C38 C37 C36 118.4(13) . .
C38 C37 H37 120.8 . .
C36 C37 H37 120.8 . .
C37 C38 C33 119.1(10) . .
C37 C38 N9 125.9(11) . .
C33 C38 N9 114.9(9) . .
O3 C39 N9 128.3(9) . .
O3 C39 C40 122.4(9) . .
N9 C39 C40 109.3(7) . .
C41 C40 N8 123.4(8) . .
C41 C40 C39 121.3(9) . .
N8 C40 C39 115.3(8) . .
C40 C41 C42 118.7(10) . .
C40 C41 H41 120.7 . .
C42 C41 H41 120.7 . .
C41 C42 C43 119.2(10) . .
C41 C42 H42 120.4 . .
C43 C42 H42 120.4 . .
C44 C43 C42 118.7(9) . .
C44 C43 H43 120.6 . .
C42 C43 H43 120.6 . .
N8 C44 C43 124.1(9) . .
N8 C44 H44 118.0 . .
C43 C44 H44 118.0 . .
C22 N1 C23 121.0(7) . .
C22 N1 Cu1 125.3(6) . .
C23 N1 Cu1 113.7(5) . .
C1 N2 C24 122.2(8) . .
C1 N2 Cu1 124.4(6) . .
C24 N2 Cu1 112.8(6) . .
C9 N3 C10 115.7(7) . .
C9 N3 Mn1 124.1(5) . .
C10 N3 Mn1 114.6(5) . .
C11 N4 C12 114.1(7) . .
C11 N4 Mn1 111.7(5) . .
C12 N4 Mn1 107.5(5) . .
C11 N4 H4A 99.8 . .
C12 N4 H4A 106.2 . .
Mn1 N4 H4A 117.4 . .
C14 N5 C13 113.4(8) . .
C14 N5 Mn1 125.4(6) . .
C13 N5 Mn1 116.3(6) . .
C25 N6 Mn1 164.2(6) . .
C26 N7 Mn1 157.2(6) . 2_646
C44 N8 C40 115.7(8) . .
C44 N8 Fe1 131.9(6) . .
C40 N8 Fe1 112.1(5) . .
C39 N9 C38 126.0(8) . .
C39 N9 Fe1 120.6(6) . .
C38 N9 Fe1 113.2(7) . .
C32 N10 C33 126.9(9) . .
C32 N10 Fe1 116.5(8) . .
C33 N10 Fe1 115.3(7) . .
C31 N11 C27 113.1(9) . .
C31 N11 Fe1 115.8(8) . .
C27 N11 Fe1 130.6(7) . .
C8 O1 Cu1 125.5(5) . .
C8 O1 Mn1 128.3(5) . .
Cu1 O1 Mn1 102.8(2) . .
C21 O2 Cu1 124.6(5) . .
C21 O2 Mn1 132.1(5) . .
Cu1 O2 Mn1 100.0(2) . .
O5 Cl1 O7 113.4(9) . .
O5 Cl1 O6 111.3(9) . .
O7 Cl1 O6 107.6(10) . .
O5 Cl1 O8 112.5(9) . .
O7 Cl1 O8 108.8(9) . .
O6 Cl1 O8 102.7(9) . .
O1 Cu1 N2 94.4(3) . .
O1 Cu1 O2 87.1(2) . .
N2 Cu1 O2 170.3(3) . .
O1 Cu1 N1 175.8(3) . .
N2 Cu1 N1 83.7(3) . .
O2 Cu1 N1 94.1(3) . .
N6 Mn1 N7 174.8(2) . 2_656
N6 Mn1 N3 86.4(2) . .
N7 Mn1 N3 90.4(2) 2_656 .
N6 Mn1 O1 83.6(2) . .
N7 Mn1 O1 99.5(2) 2_656 .
N3 Mn1 O1 76.6(2) . .
N6 Mn1 N5 88.0(2) . .
N7 Mn1 N5 92.0(2) 2_656 .
N3 Mn1 N5 140.2(2) . .
O1 Mn1 N5 141.6(2) . .
N6 Mn1 O2 103.0(2) . .
N7 Mn1 O2 82.0(2) 2_656 .
N3 Mn1 O2 143.4(2) . .
O1 Mn1 O2 69.53(18) . .
N5 Mn1 O2 76.1(2) . .
N6 Mn1 N4 88.6(2) . .
N7 Mn1 N4 86.5(2) 2_656 .
N3 Mn1 N4 71.2(2) . .
O1 Mn1 N4 147.2(2) . .
N5 Mn1 N4 69.4(3) . .
O2 Mn1 N4 143.1(2) . .
N10 Fe1 N9 83.8(4) . .
N10 Fe1 N11 82.7(4) . .
N9 Fe1 N11 166.3(4) . .
N10 Fe1 C25 94.9(3) . .
N9 Fe1 C25 91.5(3) . .
N11 Fe1 C25 87.4(3) . .
N10 Fe1 C26 88.7(3) . .
N9 Fe1 C26 92.3(3) . .
N11 Fe1 C26 89.7(3) . .
C25 Fe1 C26 175.1(3) . .
N10 Fe1 N8 165.0(4) . .
N9 Fe1 N8 81.2(3) . .
N11 Fe1 N8 112.3(3) . .
C25 Fe1 N8 85.9(3) . .
C26 Fe1 N8 91.5(3) . .

loop_
_geom_bond_atom_site_label_1
_geom_bond_atom_site_label_2
_geom_bond_distance
_geom_bond_site_symmetry_2
C1 N2 1.293(11) .
C1 C2 1.427(11) .
C1 H1 0.9300 .
C2 C3 1.408(11) .
C2 C8 1.454(10) .
C3 C4 1.358(12) .
C3 H3 0.9300 .
C4 C6 1.402(11) .
C4 C5 1.492(11) .
C5 H5A 0.9600 .
C5 H5B 0.9600 .
C5 H5C 0.9600 .
C6 C7 1.389(10) .
C6 H6 0.9300 .
C7 C8 1.418(10) .
C7 C9 1.442(11) .
C8 O1 1.330(8) .
C9 N3 1.300(10) .
C9 H9 0.9300 .
C10 N3 1.447(10) .
C10 C11 1.454(13) .
C10 H10A 0.9700 .
C10 H10B 0.9700 .
C11 N4 1.444(11) .
C11 H11A 0.9700 .
C11 H11B 0.9700 .
C12 C13 1.459(13) .
C12 N4 1.463(12) .
C12 H12A 0.9700 .
C12 H12B 0.9700 .
C13 N5 1.490(11) .
C13 H13A 0.9700 .
C13 H13B 0.9700 .
C14 N5 1.274(10) .
C14 C15 1.450(12) .
C14 H14 0.9300 .
C15 C16 1.401(11) .
C15 C21 1.423(11) .
C16 C17 1.376(12) .
C16 H16 0.9300 .
C17 C19 1.371(13) .
C17 C18 1.526(12) .
C18 H18A 0.9600 .
C18 H18B 0.9600 .
C18 H18C 0.9600 .
C19 C20 1.393(11) .
C19 H19 0.9300 .
C20 C21 1.407(11) .
C20 C22 1.456(12) .
C21 O2 1.321(9) .
C22 N1 1.271(10) .
C22 H22 0.9300 .
C23 C24 1.464(12) .
C23 N1 1.468(10) .
C23 H23A 0.9700 .
C23 H23B 0.9700 .
C24 N2 1.471(10) .
C24 H24A 0.9700 .
C24 H24B 0.9700 .
C25 N6 1.154(8) .
C25 Fe1 1.979(8) .
C26 N7 1.124(9) .
C26 Fe1 1.980(8) .
C27 N11 1.388(12) .
C27 C28 1.393(15) .
C27 H27 0.9300 .
C28 C29 1.35(2) .
C28 H28 0.9300 .
C29 C30 1.40(2) .
C29 H29 0.9300 .
C30 C31 1.397(15) .
C30 H30 0.9300 .
C31 N11 1.337(13) .
C31 C32 1.507(16) .
C32 O4 1.237(11) .
C32 N10 1.377(13) .
C33 C34 1.386(13) .
C33 C38 1.400(14) .
C33 N10 1.402(12) .
C34 C35 1.35(2) .
C34 H34 0.9300 .
C35 C36 1.35(2) .
C35 H35 0.9300 .
C36 C37 1.405(17) .
C36 H36 0.9300 .
C37 C38 1.372(13) .
C37 H37 0.9300 .
C38 N9 1.407(11) .
C39 O3 1.195(9) .
C39 N9 1.353(11) .
C39 C40 1.500(12) .
C40 C41 1.367(12) .
C40 N8 1.378(10) .
C41 C42 1.371(13) .
C41 H41 0.9300 .
C42 C43 1.383(13) .
C42 H42 0.9300 .
C43 C44 1.373(13) .
C43 H43 0.9300 .
C44 N8 1.330(10) .
C44 H44 0.9300 .
N1 Cu1 1.931(6) .
N2 Cu1 1.918(8) .
N3 Mn1 2.276(7) .
N4 Mn1 2.404(7) .
N4 H4A 0.8500 .
N5 Mn1 2.315(7) .
N6 Mn1 2.251(7) .
N7 Mn1 2.258(7) 2_646
N8 Fe1 2.005(7) .
N9 Fe1 1.894(7) .
N10 Fe1 1.881(8) .
N11 Fe1 1.954(8) .
O1 Cu1 1.915(5) .
O1 Mn1 2.289(5) .
O2 Cu1 1.929(5) .
O2 Mn1 2.354(5) .
O5 Cl1 1.409(8) .
O7 Cl1 1.419(8) .
O6 Cl1 1.451(8) .
O8 Cl1 1.463(8) .
Mn1 N7 2.258(7) 2_656
